data_1509717
loop_
_publ_author_name
'Teske, C.L.'
'Vetter, O.'

_publ_section_title
;
 Ergebnisse einer Roentgenstrukturanalyse von
 SilberBarium-Thiostannat(IV), Ag2 Ba Sn S4
;
_journal_name_full 'Zeitschrift fuer Anorganische und Allgemeine Chemie'
_journal_page_first 200
_journal_page_last 204
_journal_volume 427
_journal_year 1976
_chemical_formula_sum 'Ag2 Ba S4 Sn'
_chemical_name_systematic 'Ag2 Ba (Sn S4)'
_space_group_IT_number 23
_symmetry_space_group_name_Hall 'I 2 2'
_symmetry_space_group_name_H-M 'I 2 2 2'
_cell_angle_alpha 90
_cell_angle_beta 90
_cell_angle_gamma 90
_cell_formula_units_Z 2
_cell_length_a 7.127
_cell_length_b 8.117
_cell_length_c 6.854
_cell_volume 396.503
_citation_journal_id_ASTM ZAACAB
_cod_data_source_file silver2-3_19.cif
_cod_data_source_block Ag2Ba1S4Sn1
_cod_original_cell_volume 396.5029
_cod_original_formula_sum 'Ag2 Ba1 S4 Sn1'
_cod_database_code 1509717

loop_
_symmetry_equiv_pos_as_xyz
x,y,z
-x,-y,z
x,-y,-z
-x,y,-z
x+1/2,y+1/2,z+1/2
-x+1/2,-y+1/2,z+1/2
x+1/2,-y+1/2,-z+1/2
-x+1/2,y+1/2,-z+1/2

loop_
_atom_site_label
_atom_site_type_symbol
_atom_site_fract_x
_atom_site_fract_y
_atom_site_fract_z
_atom_site_occupancy
_atom_site_U_iso_or_equiv
Ba1 Ba+2 0 0 0 1 0.0
Sn1 Sn+4 0 0.5 0 1 0.0
Ag1 Ag+1 0.5 0.2041 0 1 0.0
S1 S-2 0.1943 0.3319 0.2016 1 0.0
